data_4084772
loop_
_publ_author_name
'Garc\'ia-Rodr\'iguez, Ra\'ul'
'Simmonds, Hayley R.'
'Wright, Dominic S.'

_publ_section_title
;
 Formation of a Heterometallic AlIII/SmIIIComplex Involving a Novel
 [EtAl(2-py)2O]2--Ligand (2-py = 2-Pyridyl)
;
_journal_issue 24
_journal_name_full Organometallics
_journal_page_first 7113
_journal_paper_doi 10.1021/om5009132
_journal_volume 33
_journal_year 2014
_chemical_formula_moiety 'C54 H52 Al4 N10 O2 Sm2,4(C4 H8 O)'
_chemical_formula_sum 'C70 H84 Al4 N10 O6 Sm2'
_chemical_formula_weight 1570.09
_space_group_IT_number 2
_symmetry_cell_setting triclinic
_symmetry_space_group_name_Hall '-P 1'
_symmetry_space_group_name_H-M 'P -1'
_atom_sites_solution_hydrogens geom
_atom_sites_solution_primary direct
_atom_sites_solution_secondary difmap
_audit_creation_method SHELXL-97
_cell_angle_alpha 105.8620(10)
_cell_angle_beta 94.2120(10)
_cell_angle_gamma 118.2890(10)
_cell_formula_units_Z 1
_cell_length_a 12.73690(10)
_cell_length_b 13.0219(2)
_cell_length_c 13.3823(3)
_cell_measurement_reflns_used 15231
_cell_measurement_temperature 180(2)
_cell_measurement_theta_max 32.03
_cell_measurement_theta_min 1.00
_cell_volume 1825.28(6)
_computing_cell_refinement 'HKL Scalepack (Otwinowski & Minor 1997)'
_computing_data_collection 'Collect (Nonius B.V. 1998)'
_computing_data_reduction
;
 HKL Denzo and Scalepack (Otwinowski & Minor 1997)
;
_computing_publication_material 'SHELXL-97 (Sheldrick 1997)'
_computing_structure_refinement 'SHELXL-97 (Sheldrick 1997)'
_computing_structure_solution 'SIR-92 (Altomare et al. 1994)'
_diffrn_ambient_temperature 180(2)
_diffrn_measured_fraction_theta_full 0.984
_diffrn_measured_fraction_theta_max 0.984
_diffrn_measurement_device_type 'Nonius Kappa CCD'
_diffrn_measurement_method 'Thin slice \w and \f scans'
_diffrn_radiation_monochromator graphite
_diffrn_radiation_source 'fine-focus sealed tube'
_diffrn_radiation_type MoK\a
_diffrn_radiation_wavelength 0.71073
_diffrn_reflns_av_R_equivalents 0.0547
_diffrn_reflns_av_sigmaI/netI 0.0784
_diffrn_reflns_limit_h_max 18
_diffrn_reflns_limit_h_min -17
_diffrn_reflns_limit_k_max 19
_diffrn_reflns_limit_k_min -19
_diffrn_reflns_limit_l_max 19
_diffrn_reflns_limit_l_min -19
_diffrn_reflns_number 25758
_diffrn_reflns_theta_full 32.00
_diffrn_reflns_theta_max 32.00
_diffrn_reflns_theta_min 3.56
_diffrn_standards_number 0
_exptl_absorpt_coefficient_mu 1.696
_exptl_absorpt_correction_T_max 0.970
_exptl_absorpt_correction_T_min 0.834
_exptl_absorpt_correction_type multi-scan
_exptl_absorpt_process_details
;
multi-scan from symmetry-related measurements 
 Sortav (Blessing 1995)
;
_exptl_crystal_colour colourless
_exptl_crystal_density_diffrn 1.428
_exptl_crystal_density_method 'not measured'
_exptl_crystal_description block
_exptl_crystal_F_000 798
_exptl_crystal_size_max 0.21
_exptl_crystal_size_mid 0.05
_exptl_crystal_size_min 0.02
_refine_diff_density_max 0.914
_refine_diff_density_min -0.923
_refine_diff_density_rms 0.109
_refine_ls_extinction_method none
_refine_ls_goodness_of_fit_ref 1.000
_refine_ls_hydrogen_treatment constr
_refine_ls_matrix_type full
_refine_ls_number_parameters 405
_refine_ls_number_reflns 12480
_refine_ls_number_restraints 10
_refine_ls_restrained_S_all 1.013
_refine_ls_R_factor_all 0.0595
_refine_ls_R_factor_gt 0.0381
_refine_ls_shift/su_max 0.005
_refine_ls_shift/su_mean 0.000
_refine_ls_structure_factor_coef Fsqd
_refine_ls_weighting_details 'calc w=1/[\s^2^(Fo^2^)+(0.0385P)^2^+0.0000P] where P=(Fo^2^+2Fc^2^)/3'
_refine_ls_weighting_scheme calc
_refine_ls_wR_factor_gt 0.0848
_refine_ls_wR_factor_ref 0.0915
_reflns_number_gt 9293
_reflns_number_total 12480
_reflns_threshold_expression >2sigma(I)
_cod_data_source_file om5009132_si_002.cif
_cod_data_source_block dw1072
_cod_depositor_comments 'Adding full bibliography for 4084770--4084773.cif.'
_cod_original_cell_volume 1825.28(5)
_cod_database_code 4084772

loop_
_symmetry_equiv_pos_as_xyz
'x, y, z'
'-x, -y, -z'

loop_
_atom_site_label
_atom_site_type_symbol
_atom_site_fract_x
_atom_site_fract_y
_atom_site_fract_z
_atom_site_U_iso_or_equiv
_atom_site_adp_type
_atom_site_occupancy
_atom_site_symmetry_multiplicity
_atom_site_calc_flag
_atom_site_refinement_flags
_atom_site_disorder_assembly
_atom_site_disorder_group
Sm1 Sm 1.005849(12) 0.044148(13) 0.882867(11) 0.02663(5) Uani 1 1 d . . .
Al1 Al 1.23481(8) 0.24109(9) 0.74950(7) 0.03584(19) Uani 1 1 d . . .
Al2 Al 0.72560(7) -0.11387(8) 0.91397(7) 0.03255(18) Uani 1 1 d . . .
C1 C 1.3566(3) 0.3468(4) 0.6838(3) 0.0576(10) Uani 1 1 d . . .
H1A H 1.3429 0.4142 0.6816 0.086 Uiso 1 1 calc R . .
H1B H 1.3475 0.2962 0.6108 0.086 Uiso 1 1 calc R . .
H1C H 1.4396 0.3823 0.7263 0.086 Uiso 1 1 calc R . .
C2 C 0.5817(3) -0.2101(3) 0.9646(3) 0.0483(8) Uani 1 1 d . . .
H2A H 0.5820 -0.1563 1.0322 0.072 Uiso 1 1 calc R . .
H2B H 0.5848 -0.2800 0.9758 0.072 Uiso 1 1 calc R . .
H2C H 0.5067 -0.2420 0.9111 0.072 Uiso 1 1 calc R . .
O1 O 0.87809(16) -0.04927(18) 0.98208(15) 0.0297(4) Uani 1 1 d . . .
N1 N 0.9691(2) 0.0794(2) 0.7010(2) 0.0373(5) Uani 1 1 d . . .
C11 C 1.0586(3) 0.1560(3) 0.6650(2) 0.0339(6) Uani 1 1 d . . .
C12 C 1.0312(3) 0.1736(3) 0.5706(3) 0.0471(8) Uani 1 1 d . . .
H12 H 1.0954 0.2296 0.5468 0.057 Uiso 1 1 calc R . .
C13 C 0.9106(3) 0.1098(4) 0.5110(3) 0.0516(9) Uani 1 1 d . . .
H13 H 0.8917 0.1203 0.4459 0.062 Uiso 1 1 calc R . .
C14 C 0.8202(3) 0.0318(3) 0.5483(3) 0.0502(8) Uani 1 1 d . . .
H14 H 0.7368 -0.0129 0.5098 0.060 Uiso 1 1 calc R . .
C15 C 0.8522(3) 0.0192(3) 0.6428(3) 0.0469(8) Uani 1 1 d . . .
H15 H 0.7886 -0.0348 0.6685 0.056 Uiso 1 1 calc R . .
N2 N 1.1612(2) 0.2787(2) 0.95340(19) 0.0344(5) Uani 1 1 d . . .
C21 C 1.2461(3) 0.3370(3) 0.9011(2) 0.0343(6) Uani 1 1 d . . .
C22 C 1.3404(3) 0.4610(3) 0.9573(3) 0.0439(7) Uani 1 1 d . . .
H22 H 1.3990 0.5040 0.9216 0.053 Uiso 1 1 calc R . .
C23 C 1.3500(3) 0.5218(3) 1.0626(3) 0.0531(9) Uani 1 1 d . . .
H23 H 1.4156 0.6048 1.0998 0.064 Uiso 1 1 calc R . .
C24 C 1.2629(4) 0.4599(3) 1.1128(3) 0.0517(9) Uani 1 1 d . . .
H24 H 1.2665 0.4989 1.1852 0.062 Uiso 1 1 calc R . .
C25 C 1.1704(3) 0.3398(3) 1.0550(3) 0.0425(7) Uani 1 1 d . . .
H25 H 1.1093 0.2976 1.0893 0.051 Uiso 1 1 calc R . .
N3 N 1.1689(2) 0.0134(2) 0.79575(19) 0.0354(5) Uani 1 1 d . . .
C31 C 1.2524(3) 0.0981(3) 0.7589(2) 0.0355(6) Uani 1 1 d . . .
C32 C 1.3473(3) 0.0810(3) 0.7277(3) 0.0480(8) Uani 1 1 d . . .
H32 H 1.4068 0.1398 0.7025 0.058 Uiso 1 1 calc R . .
C33 C 1.3566(4) -0.0191(4) 0.7326(3) 0.0582(10) Uani 1 1 d . . .
H33 H 1.4205 -0.0303 0.7096 0.070 Uiso 1 1 calc R . .
C34 C 1.2726(4) -0.1010(4) 0.7708(3) 0.0598(10) Uani 1 1 d . . .
H34 H 1.2772 -0.1702 0.7758 0.072 Uiso 1 1 calc R . .
C35 C 1.1802(3) -0.0825(3) 0.8024(3) 0.0468(8) Uani 1 1 d . . .
H35 H 1.1224 -0.1396 0.8300 0.056 Uiso 1 1 calc R . .
N4 N 0.8447(2) -0.1776(2) 0.7522(2) 0.0378(5) Uani 1 1 d . . .
C41 C 0.7312(3) -0.2203(3) 0.7737(2) 0.0371(6) Uani 1 1 d . . .
C42 C 0.6344(3) -0.3355(3) 0.7047(3) 0.0491(8) Uani 1 1 d . . .
H42 H 0.5549 -0.3658 0.7185 0.059 Uiso 1 1 calc R . .
C43 C 0.6504(4) -0.4059(4) 0.6182(3) 0.0581(9) Uani 1 1 d . . .
H43 H 0.5832 -0.4846 0.5729 0.070 Uiso 1 1 calc R . .
C44 C 0.7662(4) -0.3613(3) 0.5971(3) 0.0574(9) Uani 1 1 d . . .
H44 H 0.7802 -0.4074 0.5367 0.069 Uiso 1 1 calc R . .
C45 C 0.8596(3) -0.2479(3) 0.6670(3) 0.0484(8) Uani 1 1 d . . .
H45 H 0.9395 -0.2174 0.6542 0.058 Uiso 1 1 calc R . .
N5 N 0.8549(2) 0.1252(2) 0.8920(2) 0.0395(6) Uani 1 1 d . . .
C51 C 0.7395(3) 0.0421(3) 0.8976(2) 0.0386(7) Uani 1 1 d . . .
C52 C 0.6498(3) 0.0746(4) 0.8955(3) 0.0569(10) Uani 1 1 d . . .
H52 H 0.5695 0.0176 0.8987 0.068 Uiso 1 1 calc R . .
C53 C 0.6750(4) 0.1878(4) 0.8888(4) 0.0679(12) Uani 1 1 d . . .
H53 H 0.6138 0.2098 0.8900 0.081 Uiso 1 1 calc R . .
C54 C 0.7909(4) 0.2685(4) 0.8802(4) 0.0660(12) Uani 1 1 d . . .
H54 H 0.8102 0.3457 0.8730 0.079 Uiso 1 1 calc R . .
C55 C 0.8775(3) 0.2335(3) 0.8825(3) 0.0520(9) Uani 1 1 d . . .
H55 H 0.9573 0.2889 0.8771 0.062 Uiso 1 1 calc R . .
O1T O 0.5070(6) 0.8050(7) 0.5602(6) 0.204(3) Uani 0.50 1 d P A 1
C1T C 0.3891(7) 0.7146(6) 0.5736(6) 0.118(2) Uani 0.50 1 d PD A 1
H1T1 H 0.3903 0.6379 0.5688 0.142 Uiso 0.50 1 calc PR A 1
H1T2 H 0.3810 0.7492 0.6463 0.142 Uiso 0.50 1 calc PR A 1
C2T C 0.2882(13) 0.6830(17) 0.5011(12) 0.126(3) Uiso 0.50 1 d PD A 1
H2T1 H 0.2406 0.7194 0.5336 0.152 Uiso 0.50 1 calc PR A 1
H2T2 H 0.2339 0.5916 0.4667 0.152 Uiso 0.50 1 calc PR A 1
C3T C 0.3500(13) 0.7413(15) 0.4254(13) 0.137(4) Uiso 0.50 1 d PD A 1
H3T1 H 0.3410 0.6747 0.3617 0.164 Uiso 0.50 1 calc PR A 1
H3T2 H 0.3062 0.7793 0.4015 0.164 Uiso 0.50 1 calc PR A 1
C4T C 0.4769(11) 0.8339(12) 0.4650(10) 0.096(3) Uiso 0.50 1 d PD A 1
H4T1 H 0.4903 0.9191 0.4858 0.115 Uiso 0.50 1 calc PR A 1
H4T2 H 0.5251 0.8240 0.4122 0.115 Uiso 0.50 1 calc PR A 1
O1T' O 0.5070(6) 0.8050(7) 0.5602(6) 0.204(3) Uani 0.50 1 d P B 2
C1T' C 0.3891(7) 0.7146(6) 0.5736(6) 0.118(2) Uani 0.50 1 d PD B 2
H1T3 H 0.3769 0.7417 0.6462 0.142 Uiso 0.50 1 calc PR B 2
H1T4 H 0.3770 0.6301 0.5549 0.142 Uiso 0.50 1 calc PR B 2
C2T' C 0.3077(14) 0.7253(16) 0.4863(13) 0.126(3) Uiso 0.50 1 d PD B 2
H2T3 H 0.2576 0.6432 0.4282 0.152 Uiso 0.50 1 calc PR B 2
H2T4 H 0.2509 0.7476 0.5193 0.152 Uiso 0.50 1 calc PR B 2
C3T' C 0.3817(16) 0.8182(16) 0.4409(14) 0.137(4) Uiso 0.50 1 d PD B 2
H3T3 H 0.3902 0.7797 0.3696 0.164 Uiso 0.50 1 calc PR B 2
H3T4 H 0.3484 0.8722 0.4363 0.164 Uiso 0.50 1 calc PR B 2
C4T' C 0.4954(11) 0.8845(12) 0.5208(11) 0.096(3) Uiso 0.50 1 d P B 2
H4T3 H 0.5651 0.9238 0.4888 0.115 Uiso 0.50 1 calc PR B 2
H4T4 H 0.4964 0.9511 0.5793 0.115 Uiso 0.50 1 calc PR B 2
O1S O 0.9706(10) 0.4387(11) 0.3445(9) 0.142(3) Uiso 0.50 1 d P C 1
C1S C 0.8300(10) 0.4509(9) 0.3075(14) 0.239(7) Uani 0.50 1 d P C 1
H1S1 H 0.7532 0.3702 0.2699 0.286 Uiso 0.50 1 calc PR C 1
H1S2 H 0.8174 0.5060 0.3664 0.286 Uiso 0.50 1 calc PR C 1
C2S C 0.9004(19) 0.5121(17) 0.2360(16) 0.146(4) Uiso 0.50 1 d P C 1
H2S1 H 0.8503 0.5291 0.1902 0.175 Uiso 0.50 1 calc PR C 1
H2S2 H 0.9765 0.5916 0.2783 0.175 Uiso 0.50 1 calc PR C 1
C3S C 0.9295(14) 0.4217(12) 0.1700(9) 0.225(6) Uani 0.50 1 d P C 1
H3S1 H 0.8598 0.3345 0.1417 0.270 Uiso 0.50 1 calc PR C 1
H3S2 H 0.9700 0.4462 0.1132 0.270 Uiso 0.50 1 calc PR C 1
C4S C 1.0029(9) 0.4483(16) 0.2551(10) 0.248(8) Uani 0.50 1 d P C 1
H4S1 H 1.0695 0.5358 0.2729 0.298 Uiso 0.50 1 calc PR C 1
H4S2 H 1.0407 0.3967 0.2358 0.298 Uiso 0.50 1 calc PR C 1
O1S' O 0.9359(13) 0.5043(11) 0.3512(9) 0.142(3) Uiso 0.50 1 d P D 2
C1S' C 0.8300(10) 0.4509(9) 0.3075(14) 0.239(7) Uani 0.50 1 d P D 2
H1S3 H 0.7926 0.5011 0.3353 0.286 Uiso 0.50 1 calc PR D 2
H1S4 H 0.7841 0.3694 0.3169 0.286 Uiso 0.50 1 calc PR D 2
C2S' C 0.832(2) 0.4344(19) 0.1915(17) 0.146(4) Uiso 0.50 1 d P D 2
H2S3 H 0.7540 0.3595 0.1448 0.175 Uiso 0.50 1 calc PR D 2
H2S4 H 0.8386 0.5076 0.1767 0.175 Uiso 0.50 1 calc PR D 2
C3S' C 0.9295(14) 0.4217(12) 0.1700(9) 0.225(6) Uani 0.50 1 d P D 2
H3S3 H 0.8989 0.3348 0.1235 0.270 Uiso 0.50 1 calc PR D 2
H3S4 H 0.9740 0.4771 0.1308 0.270 Uiso 0.50 1 calc PR D 2
C4S' C 1.0029(9) 0.4483(16) 0.2551(10) 0.248(8) Uani 0.50 1 d P D 2
H4S3 H 1.0879 0.5134 0.2604 0.298 Uiso 0.50 1 calc PR D 2
H4S4 H 1.0024 0.3740 0.2611 0.298 Uiso 0.50 1 calc PR D 2

loop_
_atom_site_aniso_label
_atom_site_aniso_U_11
_atom_site_aniso_U_22
_atom_site_aniso_U_33
_atom_site_aniso_U_23
_atom_site_aniso_U_13
_atom_site_aniso_U_12
Sm1 0.02110(7) 0.02828(8) 0.02946(7) 0.01483(6) 0.00787(5) 0.00920(5)
Al1 0.0267(4) 0.0395(5) 0.0366(5) 0.0201(4) 0.0095(4) 0.0097(4)
Al2 0.0200(4) 0.0362(5) 0.0374(5) 0.0184(4) 0.0067(3) 0.0086(4)
C1 0.0361(18) 0.065(2) 0.058(2) 0.034(2) 0.0160(17) 0.0091(18)
C2 0.0241(14) 0.053(2) 0.054(2) 0.0243(17) 0.0131(14) 0.0062(14)
O1 0.0204(9) 0.0362(10) 0.0327(10) 0.0170(9) 0.0094(8) 0.0117(8)
N1 0.0279(12) 0.0454(15) 0.0363(13) 0.0225(12) 0.0076(10) 0.0129(12)
C11 0.0398(16) 0.0347(15) 0.0308(14) 0.0148(12) 0.0112(12) 0.0197(14)
C12 0.0447(18) 0.052(2) 0.0425(18) 0.0280(16) 0.0101(15) 0.0169(16)
C13 0.0451(19) 0.067(2) 0.0422(18) 0.0314(18) 0.0061(15) 0.0225(19)
C14 0.0334(16) 0.060(2) 0.0449(18) 0.0270(17) 0.0005(14) 0.0117(16)
C15 0.0299(15) 0.057(2) 0.0451(18) 0.0290(16) 0.0042(13) 0.0102(15)
N2 0.0344(13) 0.0296(12) 0.0373(13) 0.0146(11) 0.0078(10) 0.0137(11)
C21 0.0314(14) 0.0308(14) 0.0409(15) 0.0171(13) 0.0038(12) 0.0143(12)
C22 0.0346(16) 0.0338(16) 0.056(2) 0.0177(15) 0.0060(15) 0.0117(14)
C23 0.049(2) 0.0271(16) 0.066(2) 0.0092(16) -0.0036(18) 0.0125(15)
C24 0.067(2) 0.0405(19) 0.0449(19) 0.0086(16) 0.0047(17) 0.0299(19)
C25 0.0470(18) 0.0376(17) 0.0420(17) 0.0146(14) 0.0150(15) 0.0202(15)
N3 0.0355(13) 0.0395(14) 0.0335(12) 0.0148(11) 0.0105(10) 0.0196(12)
C31 0.0289(14) 0.0446(17) 0.0284(14) 0.0110(13) 0.0079(11) 0.0164(13)
C32 0.0329(16) 0.060(2) 0.0436(18) 0.0167(17) 0.0135(14) 0.0186(17)
C33 0.050(2) 0.066(3) 0.066(2) 0.013(2) 0.0170(19) 0.040(2)
C34 0.064(3) 0.057(2) 0.073(3) 0.021(2) 0.021(2) 0.043(2)
C35 0.050(2) 0.0431(19) 0.053(2) 0.0198(16) 0.0153(16) 0.0266(17)
N4 0.0368(13) 0.0356(13) 0.0320(13) 0.0129(11) 0.0100(10) 0.0112(12)
C41 0.0319(15) 0.0343(15) 0.0392(16) 0.0180(13) 0.0030(12) 0.0108(13)
C42 0.0357(17) 0.0433(18) 0.052(2) 0.0178(16) 0.0024(15) 0.0085(15)
C43 0.049(2) 0.0403(19) 0.054(2) 0.0062(17) -0.0005(18) 0.0070(17)
C44 0.065(3) 0.0408(19) 0.0428(19) 0.0041(16) 0.0076(18) 0.0162(19)
C45 0.0406(18) 0.0422(18) 0.0459(19) 0.0112(16) 0.0155(15) 0.0105(16)
N5 0.0338(13) 0.0410(14) 0.0551(16) 0.0270(13) 0.0171(12) 0.0215(12)
C51 0.0322(15) 0.0402(17) 0.0434(17) 0.0167(14) 0.0064(13) 0.0179(14)
C52 0.0362(18) 0.058(2) 0.088(3) 0.040(2) 0.0162(18) 0.0250(18)
C53 0.047(2) 0.066(3) 0.110(4) 0.042(3) 0.023(2) 0.038(2)
C54 0.057(2) 0.055(2) 0.116(4) 0.048(2) 0.031(2) 0.040(2)
C55 0.0376(17) 0.048(2) 0.083(3) 0.038(2) 0.0220(18) 0.0219(16)
O1T 0.148(5) 0.221(7) 0.278(9) 0.130(7) 0.101(6) 0.091(6)
C1T 0.129(6) 0.074(4) 0.155(7) 0.038(4) 0.063(5) 0.053(4)
O1T' 0.148(5) 0.221(7) 0.278(9) 0.130(7) 0.101(6) 0.091(6)
C1T' 0.129(6) 0.074(4) 0.155(7) 0.038(4) 0.063(5) 0.053(4)
C1S 0.114(7) 0.129(7) 0.38(2) -0.005(10) 0.117(10) 0.036(6)
C3S 0.221(13) 0.210(11) 0.121(8) 0.018(8) 0.084(8) 0.034(10)
C4S 0.102(7) 0.48(2) 0.139(8) 0.128(12) 0.051(6) 0.121(11)
C1S' 0.114(7) 0.129(7) 0.38(2) -0.005(10) 0.117(10) 0.036(6)
C3S' 0.221(13) 0.210(11) 0.121(8) 0.018(8) 0.084(8) 0.034(10)
C4S' 0.102(7) 0.48(2) 0.139(8) 0.128(12) 0.051(6) 0.121(11)

loop_
_atom_type_symbol
_atom_type_description
_atom_type_scat_dispersion_real
_atom_type_scat_dispersion_imag
_atom_type_scat_source
C C 0.0033 0.0016 'International Tables Vol C Tables 4.2.6.8 and 6.1.1.4'
H H 0.0000 0.0000 'International Tables Vol C Tables 4.2.6.8 and 6.1.1.4'
N N 0.0061 0.0033 'International Tables Vol C Tables 4.2.6.8 and 6.1.1.4'
Al Al 0.0645 0.0514 'International Tables Vol C Tables 4.2.6.8 and 6.1.1.4'
Sm Sm -0.1638 3.4418 'International Tables Vol C Tables 4.2.6.8 and 6.1.1.4'
O O 0.0106 0.0060 'International Tables Vol C Tables 4.2.6.8 and 6.1.1.4'

loop_
_geom_angle_atom_site_label_1
_geom_angle_atom_site_label_2
_geom_angle_atom_site_label_3
_geom_angle
_geom_angle_site_symmetry_1
_geom_angle_site_symmetry_3
O1 Sm1 O1 73.16(7) 2_757 .
O1 Sm1 N2 82.49(7) 2_757 .
O1 Sm1 N2 121.56(7) . .
O1 Sm1 N4 114.51(7) 2_757 .
O1 Sm1 N4 74.51(7) . .
N2 Sm1 N4 160.56(8) . .
O1 Sm1 N5 127.73(8) 2_757 .
O1 Sm1 N5 74.59(7) . .
N2 Sm1 N5 80.71(8) . .
N4 Sm1 N5 94.69(8) . .
O1 Sm1 N3 77.73(7) 2_757 .
O1 Sm1 N3 134.32(7) . .
N2 Sm1 N3 87.78(8) . .
N4 Sm1 N3 86.89(8) . .
N5 Sm1 N3 149.62(8) . .
O1 Sm1 N1 153.04(7) 2_757 .
O1 Sm1 N1 133.59(7) . .
N2 Sm1 N1 83.86(8) . .
N4 Sm1 N1 76.76(8) . .
N5 Sm1 N1 72.29(8) . .
N3 Sm1 N1 78.61(7) . .
O1 Sm1 Al2 103.22(5) 2_757 .
O1 Sm1 Al2 30.28(5) . .
N2 Sm1 Al2 130.54(6) . .
N4 Sm1 Al2 57.37(6) . .
N5 Sm1 Al2 56.70(6) . .
N3 Sm1 Al2 141.67(6) . .
N1 Sm1 Al2 103.34(6) . .
O1 Sm1 Sm1 37.23(5) 2_757 2_757
O1 Sm1 Sm1 35.93(4) . 2_757
N2 Sm1 Sm1 104.52(5) . 2_757
N4 Sm1 Sm1 94.90(6) . 2_757
N5 Sm1 Sm1 101.96(6) . 2_757
N3 Sm1 Sm1 108.14(5) . 2_757
N1 Sm1 Sm1 169.19(5) . 2_757
Al2 Sm1 Sm1 66.065(15) . 2_757
C1 Al1 C31 113.67(15) . .
C1 Al1 C21 112.61(15) . .
C31 Al1 C21 105.48(12) . .
C1 Al1 C11 113.29(14) . .
C31 Al1 C11 103.35(12) . .
C21 Al1 C11 107.69(12) . .
O1 Al2 C2 124.01(12) . .
O1 Al2 C51 98.44(11) . .
C2 Al2 C51 114.30(14) . .
O1 Al2 C41 97.27(11) . .
C2 Al2 C41 111.57(15) . .
C51 Al2 C41 109.22(13) . .
O1 Al2 Sm1 40.98(6) . .
C2 Al2 Sm1 164.87(11) . .
C51 Al2 Sm1 75.16(9) . .
C41 Al2 Sm1 73.99(9) . .
Al1 C1 H1A 109.5 . .
Al1 C1 H1B 109.5 . .
H1A C1 H1B 109.5 . .
Al1 C1 H1C 109.5 . .
H1A C1 H1C 109.5 . .
H1B C1 H1C 109.5 . .
Al2 C2 H2A 109.5 . .
Al2 C2 H2B 109.5 . .
H2A C2 H2B 109.5 . .
Al2 C2 H2C 109.5 . .
H2A C2 H2C 109.5 . .
H2B C2 H2C 109.5 . .
Al2 O1 Sm1 143.73(11) . 2_757
Al2 O1 Sm1 108.73(9) . .
Sm1 O1 Sm1 106.84(7) 2_757 .
C11 N1 C15 118.1(3) . .
C11 N1 Sm1 124.06(18) . .
C15 N1 Sm1 117.8(2) . .
N1 C11 C12 120.6(3) . .
N1 C11 Al1 118.1(2) . .
C12 C11 Al1 121.3(2) . .
C13 C12 C11 120.5(3) . .
C13 C12 H12 119.8 . .
C11 C12 H12 119.8 . .
C14 C13 C12 118.4(3) . .
C14 C13 H13 120.8 . .
C12 C13 H13 120.8 . .
C13 C14 C15 118.7(3) . .
C13 C14 H14 120.6 . .
C15 C14 H14 120.6 . .
N1 C15 C14 123.6(3) . .
N1 C15 H15 118.2 . .
C14 C15 H15 118.2 . .
C25 N2 C21 119.6(3) . .
C25 N2 Sm1 115.7(2) . .
C21 N2 Sm1 123.68(19) . .
N2 C21 C22 117.8(3) . .
N2 C21 Al1 119.1(2) . .
C22 C21 Al1 123.1(2) . .
C23 C22 C21 121.9(3) . .
C23 C22 H22 119.1 . .
C21 C22 H22 119.1 . .
C24 C23 C22 118.6(3) . .
C24 C23 H23 120.7 . .
C22 C23 H23 120.7 . .
C23 C24 C25 118.0(3) . .
C23 C24 H24 121.0 . .
C25 C24 H24 121.0 . .
N2 C25 C24 124.0(3) . .
N2 C25 H25 118.0 . .
C24 C25 H25 118.0 . .
C35 N3 C31 119.7(3) . .
C35 N3 Sm1 116.6(2) . .
C31 N3 Sm1 123.06(18) . .
N3 C31 C32 118.2(3) . .
N3 C31 Al1 119.4(2) . .
C32 C31 Al1 122.4(3) . .
C33 C32 C31 121.7(3) . .
C33 C32 H32 119.1 . .
C31 C32 H32 119.1 . .
C34 C33 C32 118.6(3) . .
C34 C33 H33 120.7 . .
C32 C33 H33 120.7 . .
C33 C34 C35 119.1(3) . .
C33 C34 H34 120.4 . .
C35 C34 H34 120.4 . .
N3 C35 C34 122.7(3) . .
N3 C35 H35 118.7 . .
C34 C35 H35 118.7 . .
C45 N4 C41 119.3(3) . .
C45 N4 Sm1 127.9(2) . .
C41 N4 Sm1 112.79(19) . .
N4 C41 C42 118.3(3) . .
N4 C41 Al2 115.1(2) . .
C42 C41 Al2 126.3(3) . .
C43 C42 C41 121.9(3) . .
C43 C42 H42 119.0 . .
C41 C42 H42 119.0 . .
C42 C43 C44 119.2(3) . .
C42 C43 H43 120.4 . .
C44 C43 H43 120.4 . .
C45 C44 C43 117.4(3) . .
C45 C44 H44 121.3 . .
C43 C44 H44 121.3 . .
N4 C45 C44 123.9(3) . .
N4 C45 H45 118.0 . .
C44 C45 H45 118.0 . .
C55 N5 C51 119.6(2) . .
C55 N5 Sm1 125.6(2) . .
C51 N5 Sm1 114.52(18) . .
N5 C51 C52 118.5(3) . .
N5 C51 Al2 113.28(19) . .
C52 C51 Al2 128.2(3) . .
C53 C52 C51 121.5(3) . .
C53 C52 H52 119.3 . .
C51 C52 H52 119.3 . .
C52 C53 C54 119.0(3) . .
C52 C53 H53 120.5 . .
C54 C53 H53 120.5 . .
C55 C54 C53 118.0(3) . .
C55 C54 H54 121.0 . .
C53 C54 H54 121.0 . .
N5 C55 C54 123.4(3) . .
N5 C55 H55 118.3 . .
C54 C55 H55 118.3 . .
C1T O1T C4T 106.1(7) . .
C2T C1T O1T 115.1(9) . .
C2T C1T H1T1 108.5 . .
O1T C1T H1T1 108.5 . .
C2T C1T H1T2 108.5 . .
O1T C1T H1T2 108.5 . .
H1T1 C1T H1T2 107.5 . .
C1T C2T C3T 99.2(12) . .
C1T C2T H2T1 111.9 . .
C3T C2T H2T1 111.9 . .
C1T C2T H2T2 111.9 . .
C3T C2T H2T2 111.9 . .
H2T1 C2T H2T2 109.6 . .
C4T C3T C2T 116.3(14) . .
C4T C3T H3T1 108.2 . .
C2T C3T H3T1 108.2 . .
C4T C3T H3T2 108.2 . .
C2T C3T H3T2 108.2 . .
H3T1 C3T H3T2 107.4 . .
C3T C4T O1T 100.2(11) . .
C3T C4T H4T1 111.7 . .
O1T C4T H4T1 111.7 . .
C3T C4T H4T2 111.7 . .
O1T C4T H4T2 111.7 . .
H4T1 C4T H4T2 109.5 . .
C3T' C2T' H2T3 109.1 . .
C3T' C2T' H2T4 109.1 . .
H2T3 C2T' H2T4 107.9 . .
C4T' C3T' C2T' 98.9(13) . .
C4T' C3T' H3T3 112.0 . .
C2T' C3T' H3T3 112.0 . .
C4T' C3T' H3T4 112.0 . .
C2T' C3T' H3T4 112.0 . .
H3T3 C3T' H3T4 109.7 . .
C3T' C4T' H4T3 109.8 . .
C3T' C4T' H4T4 109.8 . .
H4T3 C4T' H4T4 108.2 . .
C4S O1S C1S 92.8(9) . .
C2S C1S O1S 83.2(9) . .
C2S C1S H1S1 114.8 . .
O1S C1S H1S1 114.8 . .
C2S C1S H1S2 114.8 . .
O1S C1S H1S2 114.8 . .
H1S1 C1S H1S2 111.9 . .
C3S C2S C1S 104.8(12) . .
C3S C2S H2S1 110.8 . .
C1S C2S H2S1 110.8 . .
C3S C2S H2S2 110.8 . .
C1S C2S H2S2 110.8 . .
H2S1 C2S H2S2 108.9 . .
C4S C3S C2S 86.2(11) . .
C4S C3S H3S1 114.3 . .
C2S C3S H3S1 114.3 . .
C4S C3S H3S2 114.3 . .
C2S C3S H3S2 114.3 . .
H3S1 C3S H3S2 111.4 . .
C3S C4S O1S 124.1(11) . .
C3S C4S H4S1 106.3 . .
O1S C4S H4S1 106.3 . .
C3S C4S H4S2 106.3 . .
O1S C4S H4S2 106.3 . .
H4S1 C4S H4S2 106.4 . .
H2S3 C2S' H2S4 108.2 . .

loop_
_geom_bond_atom_site_label_1
_geom_bond_atom_site_label_2
_geom_bond_distance
_geom_bond_site_symmetry_2
Sm1 O1 2.2145(17) 2_757
Sm1 O1 2.2836(18) .
Sm1 N2 2.560(2) .
Sm1 N4 2.589(3) .
Sm1 N5 2.591(2) .
Sm1 N3 2.592(2) .
Sm1 N1 2.645(2) .
Sm1 Al2 3.2975(8) .
Sm1 Sm1 3.6124(3) 2_757
Al1 C1 1.978(3) .
Al1 C31 2.014(3) .
Al1 C21 2.025(3) .
Al1 C11 2.032(3) .
Al2 O1 1.7559(19) .
Al2 C2 1.964(3) .
Al2 C51 2.028(3) .
Al2 C41 2.035(3) .
C1 H1A 0.9800 .
C1 H1B 0.9800 .
C1 H1C 0.9800 .
C2 H2A 0.9800 .
C2 H2B 0.9800 .
C2 H2C 0.9800 .
O1 Sm1 2.2145(17) 2_757
N1 C11 1.339(4) .
N1 C15 1.353(4) .
C11 C12 1.392(4) .
C12 C13 1.391(4) .
C12 H12 0.9500 .
C13 C14 1.364(5) .
C13 H13 0.9500 .
C14 C15 1.375(4) .
C14 H14 0.9500 .
C15 H15 0.9500 .
N2 C25 1.338(4) .
N2 C21 1.363(4) .
C21 C22 1.407(4) .
C22 C23 1.379(5) .
C22 H22 0.9500 .
C23 C24 1.374(5) .
C23 H23 0.9500 .
C24 C25 1.375(5) .
C24 H24 0.9500 .
C25 H25 0.9500 .
N3 C35 1.348(4) .
N3 C31 1.361(4) .
C31 C32 1.400(4) .
C32 C33 1.382(5) .
C32 H32 0.9500 .
C33 C34 1.358(6) .
C33 H33 0.9500 .
C34 C35 1.381(5) .
C34 H34 0.9500 .
C35 H35 0.9500 .
N4 C45 1.342(4) .
N4 C41 1.367(4) .
C41 C42 1.395(4) .
C42 C43 1.362(5) .
C42 H42 0.9500 .
C43 C44 1.390(5) .
C43 H43 0.9500 .
C44 C45 1.374(5) .
C44 H44 0.9500 .
C45 H45 0.9500 .
N5 C55 1.344(4) .
N5 C51 1.375(4) .
C51 C52 1.396(4) .
C52 C53 1.383(5) .
C52 H52 0.9500 .
C53 C54 1.384(5) .
C53 H53 0.9500 .
C54 C55 1.381(4) .
C54 H54 0.9500 .
C55 H55 0.9500 .
O1T C1T 1.467(8) .
O1T C4T 1.496(13) .
C1T C2T 1.364(12) .
C1T H1T1 0.9900 .
C1T H1T2 0.9900 .
C2T C3T 1.480(13) .
C2T H2T1 0.9900 .
C2T H2T2 0.9900 .
C3T C4T 1.424(13) .
C3T H3T1 0.9900 .
C3T H3T2 0.9900 .
C4T H4T1 0.9900 .
C4T H4T2 0.9900 .
C2T' C3T' 1.458(13) .
C2T' H2T3 0.9900 .
C2T' H2T4 0.9900 .
C3T' C4T' 1.438(19) .
C3T' H3T3 0.9900 .
C3T' H3T4 0.9900 .
C4T' H4T3 0.9900 .
C4T' H4T4 0.9900 .
O1S C4S 1.313(13) .
O1S C1S 1.912(15) .
C1S C2S 1.49(2) .
C1S H1S1 0.9900 .
C1S H1S2 0.9900 .
C2S C3S 1.48(2) .
C2S H2S1 0.9900 .
C2S H2S2 0.9900 .
C3S C4S 1.269(14) .
C3S H3S1 0.9900 .
C3S H3S2 0.9900 .
C4S H4S1 0.9900 .
C4S H4S2 0.9900 .
C2S' H2S3 0.9900 .
C2S' H2S4 0.9900 .
